data_7059217
loop_
_publ_author_name
'Chen, Huan-Huan'
'Wu, Dong-Fang'
'Duan, Yao-Yao'
'Li, Ling'
'Wang, Yun-Juan'
'Zhang, Xue-Mei'
'Cui, Jian-Zhong'
'Gao, Hong-Ling'

_publ_section_title
;
 The near-infrared luminescence and magnetism of dinuclear complexes with
 different local symmetries constructed from a \b-diketonate co-ligand and
 bis-Schiff base ligand
;
_journal_issue 6
_journal_name_full 'New Journal of Chemistry'
_journal_page_first 2561
_journal_page_last 2570
_journal_paper_doi 10.1039/C9NJ05571A
_journal_volume 44
_journal_year 2020
_chemical_formula_sum 'C80 H68 N2 O13 Yb2'
_chemical_formula_weight 1611.44
_space_group_crystal_system triclinic
_space_group_IT_number 2
_space_group_name_Hall '-P 1'
_space_group_name_H-M_alt 'P -1'
_atom_sites_solution_hydrogens geom
_audit_creation_method SHELXL-2018/3
_audit_update_record
;
2020-01-06 deposited with the CCDC.	2020-01-16 downloaded from the CCDC.
;
_cell_angle_alpha 81.13(3)
_cell_angle_beta 82.97(3)
_cell_angle_gamma 67.30(3)
_cell_formula_units_Z 2
_cell_length_a 13.568(3)
_cell_length_b 13.924(3)
_cell_length_c 19.669(4)
_cell_measurement_reflns_used 8719
_cell_measurement_temperature 113(2)
_cell_measurement_theta_max 27.9544
_cell_measurement_theta_min 1.5963
_cell_volume 3379.0(15)
_computing_cell_refinement crystalclear
_computing_data_collection crystalclear
_computing_data_reduction crystalclear
_computing_molecular_graphics 'Bruker SHELXTL'
_computing_publication_material 'Bruker SHELXTL'
_computing_structure_refinement 'SHELXL-97 (Sheldrick, 1997)'
_computing_structure_solution 'SHELXS-97 (Sheldrick, 1990)'
_diffrn_ambient_temperature 113(2)
_diffrn_measured_fraction_theta_full 0.990
_diffrn_measured_fraction_theta_max 0.990
_diffrn_measurement_device_type 'rigaku saturn'
_diffrn_measurement_method '\w scans'
_diffrn_radiation_type MoK\a
_diffrn_radiation_wavelength 0.71073
_diffrn_reflns_av_R_equivalents 0.0491
_diffrn_reflns_av_unetI/netI 0.0668
_diffrn_reflns_Laue_measured_fraction_full 0.990
_diffrn_reflns_Laue_measured_fraction_max 0.990
_diffrn_reflns_limit_h_max 16
_diffrn_reflns_limit_h_min -15
_diffrn_reflns_limit_k_max 16
_diffrn_reflns_limit_k_min -16
_diffrn_reflns_limit_l_max 23
_diffrn_reflns_limit_l_min -23
_diffrn_reflns_number 29159
_diffrn_reflns_point_group_measured_fraction_full 0.990
_diffrn_reflns_point_group_measured_fraction_max 0.990
_diffrn_reflns_theta_full 25.017
_diffrn_reflns_theta_max 25.017
_diffrn_reflns_theta_min 1.631
_diffrn_standards_decay_% 0
_diffrn_standards_interval_count 0
_diffrn_standards_interval_time 0
_diffrn_standards_number 0
_exptl_absorpt_coefficient_mu 2.819
_exptl_absorpt_correction_T_max 1
_exptl_absorpt_correction_T_min 0.7743
_exptl_absorpt_correction_type multi-scan
_exptl_absorpt_process_details crystalclear
_exptl_crystal_colour yellow
_exptl_crystal_density_diffrn 1.584
_exptl_crystal_description Prism
_exptl_crystal_F_000 1612
_exptl_crystal_size_max 0.200
_exptl_crystal_size_mid 0.180
_exptl_crystal_size_min 0.120
_refine_diff_density_max 2.599
_refine_diff_density_min -1.908
_refine_diff_density_rms 0.292
_refine_ls_extinction_coef 0.0044(3)
_refine_ls_extinction_expression Fc^*^=kFc[1+0.001xFc^2^\l^3^/sin(2\q)]^-1/4^
_refine_ls_extinction_method 'SHELXL-2018/3 (Sheldrick 2018)'
_refine_ls_goodness_of_fit_ref 1.036
_refine_ls_hydrogen_treatment constr
_refine_ls_matrix_type full
_refine_ls_number_parameters 879
_refine_ls_number_reflns 11804
_refine_ls_number_restraints 0
_refine_ls_restrained_S_all 1.036
_refine_ls_R_factor_all 0.0623
_refine_ls_R_factor_gt 0.0479
_refine_ls_shift/su_max 0.001
_refine_ls_shift/su_mean 0.000
_refine_ls_structure_factor_coef Fsqd
_refine_ls_weighting_details 'w=1/[\s^2^(Fo^2^)+(0.0899P)^2^] where P=(Fo^2^+2Fc^2^)/3'
_refine_ls_weighting_scheme calc
_refine_ls_wR_factor_gt 0.1264
_refine_ls_wR_factor_ref 0.1455
_reflns_Friedel_coverage 0.000
_reflns_number_gt 9720
_reflns_number_total 11804
_reflns_threshold_expression 'I > 2\s(I)'
_cod_data_source_file c9nj05571a2.cif
_cod_data_source_block Yb
_cod_depositor_comments
;
The following automatic conversions were performed:

data item '_exptl_absorpt_correction_type' value 'MULTI-SCAN' was
changed to 'multi-scan' in accordance with the
/home/data/users/saulius/crontab/automatic-downloads/rss-feeds/RSC/lib/dictionaries/cif_core.dic
dictionary named 'cif_core.dic' version 2.4.2 last updated on
2011-04-26.

Automatic conversion script
Id: cif_fix_values 7556 2019-12-06 15:28:31Z antanas 

 Adding full bibliography for 7059214--7059218.cif.

 Adding full bibliography for 7059214--7059218.cif.
;
_cod_original_cell_volume 3378.9(14)
_cod_database_code 7059217
_shelx_shelxl_version_number 2018/3
_shelx_space_group_comment
;
The symmetry employed for this shelxl refinement is uniquely defined
by the following loop, which should always be used as a source of
symmetry information in preference to the above space-group names.
They are only intended as comments.
;
_shelx_estimated_absorpt_t_min 0.603
_shelx_estimated_absorpt_t_max 0.728

loop_
_space_group_symop_operation_xyz
'x, y, z'
'-x, -y, -z'

loop_
_atom_site_label
_atom_site_type_symbol
_atom_site_fract_x
_atom_site_fract_y
_atom_site_fract_z
_atom_site_U_iso_or_equiv
_atom_site_adp_type
_atom_site_occupancy
_atom_site_site_symmetry_order
_atom_site_calc_flag
_atom_site_refinement_flags_posn
_atom_site_refinement_flags_adp
Yb1 Yb 0.62803(2) 0.23731(2) 0.20899(2) 0.02559(12) Uani 1 1 d . .
Yb2 Yb 0.45403(2) 0.49374(2) 0.28276(2) 0.02173(12) Uani 1 1 d . .
O1 O 0.5264(4) 0.1375(4) 0.3005(2) 0.0317(11) Uani 1 1 d . .
O2 O 0.5357(3) 0.3164(3) 0.3043(2) 0.0241(10) Uani 1 1 d . .
O3 O 0.5716(3) 0.4213(3) 0.1920(2) 0.0239(10) Uani 1 1 d . .
O4 O 0.5803(4) 0.3746(4) 0.0664(2) 0.0351(12) Uani 1 1 d . .
O5 O 0.7655(4) 0.2236(4) 0.1305(2) 0.0274(10) Uani 1 1 d . .
O6 O 0.6201(3) 0.1251(4) 0.1401(2) 0.0299(11) Uani 1 1 d . .
O7 O 0.7527(3) 0.2592(4) 0.2681(2) 0.0305(11) Uani 1 1 d . .
O8 O 0.7364(4) 0.0754(4) 0.2524(3) 0.0342(12) Uani 1 1 d . .
O9 O 0.3439(4) 0.4343(4) 0.3635(2) 0.0302(11) Uani 1 1 d . .
O10 O 0.3446(4) 0.6331(4) 0.3405(2) 0.0300(11) Uani 1 1 d . .
O11 O 0.3306(4) 0.4781(3) 0.2194(2) 0.0272(10) Uani 1 1 d . .
O12 O 0.4004(3) 0.6411(3) 0.2025(2) 0.0272(10) Uani 1 1 d . .
O13 O 0.4461(4) 0.2886(4) 0.1811(3) 0.0338(12) Uani 1 1 d . .
H13 H 0.399125 0.345481 0.204784 0.041 Uiso 1 1 calc R U
N1 N 0.5535(5) 0.4612(4) 0.3863(3) 0.0291(13) Uani 1 1 d . .
N2 N 0.5928(5) 0.5685(5) 0.2732(3) 0.0335(14) Uani 1 1 d . .
C1 C 0.5225(7) 0.0358(6) 0.2949(4) 0.047(2) Uani 1 1 d . .
H1A H 0.591693 -0.019594 0.305666 0.071 Uiso 1 1 calc R U
H1B H 0.507202 0.033890 0.247841 0.071 Uiso 1 1 calc R U
H1C H 0.466076 0.024898 0.327492 0.071 Uiso 1 1 calc R U
C2 C 0.5442(5) 0.1542(5) 0.3646(3) 0.0277(15) Uani 1 1 d . .
C3 C 0.5587(6) 0.0834(6) 0.4236(4) 0.0371(18) Uani 1 1 d . .
H3 H 0.555402 0.016708 0.422747 0.045 Uiso 1 1 calc R U
C4 C 0.5781(7) 0.1104(6) 0.4838(4) 0.049(2) Uani 1 1 d . .
H4 H 0.589238 0.061622 0.524264 0.059 Uiso 1 1 calc R U
C5 C 0.5815(7) 0.2074(7) 0.4857(4) 0.046(2) Uani 1 1 d . .
H5 H 0.593225 0.225239 0.527897 0.055 Uiso 1 1 calc R U
C6 C 0.5680(6) 0.2814(6) 0.4259(4) 0.0341(17) Uani 1 1 d . .
C7 C 0.5476(5) 0.2547(5) 0.3639(3) 0.0277(15) Uani 1 1 d . .
C8 C 0.5810(6) 0.3783(6) 0.4298(4) 0.0393(19) Uani 1 1 d . .
H8 H 0.613653 0.381090 0.469156 0.047 Uiso 1 1 calc R U
C9 C 0.5774(8) 0.5497(7) 0.3998(4) 0.055(3) Uani 1 1 d . .
H9A H 0.641017 0.523519 0.427271 0.066 Uiso 1 1 calc R U
H9B H 0.516261 0.595872 0.427324 0.066 Uiso 1 1 calc R U
C10 C 0.5982(10) 0.6114(8) 0.3350(4) 0.065(3) Uani 1 1 d . .
H10 H 0.677673 0.574220 0.335502 0.078 Uiso 1 1 calc R U
C11 C 0.6030(14) 0.7092(9) 0.3357(6) 0.134(7) Uani 1 1 d . .
H11A H 0.629360 0.711384 0.379442 0.201 Uiso 1 1 calc R U
H11B H 0.531293 0.763598 0.330888 0.201 Uiso 1 1 calc R U
H11C H 0.651623 0.721588 0.297361 0.201 Uiso 1 1 calc R U
C12 C 0.6584(6) 0.5730(6) 0.2216(4) 0.0385(18) Uani 1 1 d . .
H12 H 0.708829 0.602402 0.227662 0.046 Uiso 1 1 calc R U
C13 C 0.6649(6) 0.5381(6) 0.1541(4) 0.0340(17) Uani 1 1 d . .
C14 C 0.7251(6) 0.5750(6) 0.1006(4) 0.0392(18) Uani 1 1 d . .
H14 H 0.758597 0.619933 0.109664 0.047 Uiso 1 1 calc R U
C15 C 0.7355(7) 0.5464(6) 0.0357(5) 0.049(2) Uani 1 1 d . .
H15 H 0.776510 0.571446 -0.000065 0.058 Uiso 1 1 calc R U
C16 C 0.6864(6) 0.4809(7) 0.0217(4) 0.046(2) Uani 1 1 d . .
H16 H 0.691685 0.463556 -0.023798 0.055 Uiso 1 1 calc R U
C17 C 0.6301(5) 0.4413(5) 0.0740(4) 0.0333(17) Uani 1 1 d . .
C18 C 0.6200(5) 0.4689(5) 0.1428(3) 0.0267(15) Uani 1 1 d . .
C19 C 0.5925(6) 0.3412(6) -0.0005(4) 0.044(2) Uani 1 1 d . .
H19A H 0.565471 0.402698 -0.034726 0.065 Uiso 1 1 calc R U
H19B H 0.551885 0.296240 -0.000264 0.065 Uiso 1 1 calc R U
H19C H 0.668414 0.301904 -0.012342 0.065 Uiso 1 1 calc R U
C20 C 0.9593(6) 0.2337(6) 0.0723(4) 0.0388(18) Uani 1 1 d . .
H20 H 0.932563 0.260104 0.115368 0.047 Uiso 1 1 calc R U
C21 C 1.0501(6) 0.2457(7) 0.0386(4) 0.047(2) Uani 1 1 d . .
H21 H 1.086256 0.279103 0.059071 0.056 Uiso 1 1 calc R U
C22 C 1.0888(6) 0.2095(6) -0.0246(4) 0.043(2) Uani 1 1 d . .
H22 H 1.151155 0.218380 -0.047342 0.052 Uiso 1 1 calc R U
C23 C 1.0383(6) 0.1613(6) -0.0544(4) 0.0384(18) Uani 1 1 d . .
H23 H 1.064175 0.137816 -0.098393 0.046 Uiso 1 1 calc R U
C24 C 0.9478(6) 0.1464(6) -0.0200(4) 0.0356(17) Uani 1 1 d . .
H24 H 0.913696 0.110712 -0.040201 0.043 Uiso 1 1 calc R U
C25 C 0.9071(5) 0.1833(5) 0.0436(3) 0.0250(14) Uani 1 1 d . .
C26 C 0.8098(5) 0.1665(5) 0.0822(3) 0.0247(15) Uani 1 1 d . .
C27 C 0.7735(5) 0.0952(5) 0.0631(4) 0.0312(16) Uani 1 1 d . .
H27 H 0.814152 0.054767 0.027374 0.037 Uiso 1 1 calc R U
C28 C 0.6830(5) 0.0780(5) 0.0917(3) 0.0253(15) Uani 1 1 d . .
C29 C 0.6544(5) -0.0049(5) 0.0665(4) 0.0275(15) Uani 1 1 d . .
C30 C 0.6182(6) -0.0718(6) 0.1136(4) 0.0373(18) Uani 1 1 d . .
H30 H 0.608007 -0.062682 0.161179 0.045 Uiso 1 1 calc R U
C31 C 0.5973(6) -0.1506(6) 0.0922(4) 0.0369(18) Uani 1 1 d . .
H31 H 0.575760 -0.197436 0.125244 0.044 Uiso 1 1 calc R U
C32 C 0.6073(6) -0.1625(6) 0.0228(4) 0.0385(18) Uani 1 1 d . .
H32 H 0.591872 -0.216720 0.008049 0.046 Uiso 1 1 calc R U
C33 C 0.6401(6) -0.0943(6) -0.0250(4) 0.0380(18) Uani 1 1 d . .
H33 H 0.645152 -0.100394 -0.072895 0.046 Uiso 1 1 calc R U
C34 C 0.6654(6) -0.0176(6) -0.0028(4) 0.0352(17) Uani 1 1 d . .
H34 H 0.690629 0.026940 -0.035462 0.042 Uiso 1 1 calc R U
C35 C 0.8538(6) 0.3577(7) 0.3269(5) 0.051(2) Uani 1 1 d . .
H35 H 0.782869 0.394415 0.313207 0.061 Uiso 1 1 calc R U
C36 C 0.9065(8) 0.4110(9) 0.3541(6) 0.072(3) Uani 1 1 d . .
H36 H 0.872419 0.484146 0.357156 0.086 Uiso 1 1 calc R U
C37 C 1.0077(8) 0.3566(9) 0.3762(5) 0.062(3) Uani 1 1 d . .
H37 H 1.042063 0.392334 0.396123 0.074 Uiso 1 1 calc R U
C38 C 1.0601(8) 0.2519(8) 0.3700(5) 0.062(3) Uani 1 1 d . .
H38 H 1.130789 0.215007 0.384099 0.074 Uiso 1 1 calc R U
C39 C 1.0055(7) 0.2010(7) 0.3420(4) 0.048(2) Uani 1 1 d . .
H39 H 1.039857 0.128115 0.338234 0.057 Uiso 1 1 calc R U
C40 C 0.9038(6) 0.2536(6) 0.3200(3) 0.0336(17) Uani 1 1 d . .
C41 C 0.8421(5) 0.1991(6) 0.2906(3) 0.0275(15) Uani 1 1 d . .
C42 C 0.8867(6) 0.0899(6) 0.2911(4) 0.0347(17) Uani 1 1 d . .
H42 H 0.957741 0.052980 0.304687 0.042 Uiso 1 1 calc R U
C43 C 0.8305(5) 0.0330(6) 0.2724(3) 0.0297(16) Uani 1 1 d . .
C44 C 0.8820(5) -0.0838(6) 0.2734(4) 0.0313(16) Uani 1 1 d . .
C45 C 0.9764(6) -0.1464(6) 0.3064(4) 0.0378(18) Uani 1 1 d . .
H45 H 1.011258 -0.115266 0.330079 0.045 Uiso 1 1 calc R U
C46 C 1.0182(6) -0.2549(6) 0.3040(4) 0.045(2) Uani 1 1 d . .
H46 H 1.081322 -0.297156 0.326729 0.054 Uiso 1 1 calc R U
C47 C 0.9705(6) -0.3005(6) 0.2701(4) 0.0398(19) Uani 1 1 d . .
H47 H 1.000917 -0.374103 0.268285 0.048 Uiso 1 1 calc R U
C48 C 0.8775(7) -0.2404(6) 0.2380(4) 0.048(2) Uani 1 1 d . .
H48 H 0.844618 -0.273136 0.214059 0.058 Uiso 1 1 calc R U
C49 C 0.8319(6) -0.1338(6) 0.2402(4) 0.0407(19) Uani 1 1 d . .
H49 H 0.766602 -0.093787 0.219236 0.049 Uiso 1 1 calc R U
C50 C 0.2909(6) 0.2854(6) 0.4531(4) 0.0410(19) Uani 1 1 d . .
H50 H 0.350019 0.262716 0.420233 0.049 Uiso 1 1 calc R U
C51 C 0.2586(7) 0.2104(7) 0.4962(5) 0.054(2) Uani 1 1 d . .
H51 H 0.294695 0.137811 0.491719 0.065 Uiso 1 1 calc R U
C52 C 0.1744(8) 0.2434(8) 0.5445(4) 0.058(3) Uani 1 1 d . .
H52 H 0.155074 0.192801 0.575262 0.070 Uiso 1 1 calc R U
C53 C 0.1178(8) 0.3475(8) 0.5494(5) 0.065(3) Uani 1 1 d . .
H53 H 0.057586 0.368940 0.581676 0.078 Uiso 1 1 calc R U
C54 C 0.1491(7) 0.4226(7) 0.5065(4) 0.049(2) Uani 1 1 d . .
H54 H 0.110220 0.495064 0.510044 0.059 Uiso 1 1 calc R U
C55 C 0.2378(6) 0.3915(6) 0.4581(4) 0.0319(16) Uani 1 1 d . .
C56 C 0.2764(5) 0.4686(5) 0.4137(3) 0.0256(15) Uani 1 1 d . .
C57 C 0.2426(6) 0.5723(6) 0.4293(4) 0.0321(16) Uani 1 1 d . .
H57 H 0.194198 0.591192 0.468551 0.038 Uiso 1 1 calc R U
C58 C 0.2748(5) 0.6483(6) 0.3914(3) 0.0286(16) Uani 1 1 d . .
C59 C 0.2305(5) 0.7593(5) 0.4121(3) 0.0273(15) Uani 1 1 d . .
C60 C 0.1693(6) 0.7857(6) 0.4748(4) 0.0401(19) Uani 1 1 d . .
H60 H 0.150546 0.734354 0.505148 0.048 Uiso 1 1 calc R U
C61 C 0.1368(7) 0.8868(6) 0.4917(4) 0.048(2) Uani 1 1 d . .
H61 H 0.098509 0.903929 0.534789 0.057 Uiso 1 1 calc R U
C62 C 0.1592(7) 0.9621(6) 0.4472(4) 0.047(2) Uani 1 1 d . .
H62 H 0.134010 1.031671 0.458818 0.056 Uiso 1 1 calc R U
C63 C 0.2183(6) 0.9386(6) 0.3850(4) 0.0383(18) Uani 1 1 d . .
H63 H 0.234485 0.991273 0.354536 0.046 Uiso 1 1 calc R U
C64 C 0.2537(6) 0.8365(5) 0.3679(4) 0.0306(16) Uani 1 1 d . .
H64 H 0.294090 0.819797 0.325405 0.037 Uiso 1 1 calc R U
C65 C 0.1527(6) 0.4243(6) 0.2124(4) 0.0346(17) Uani 1 1 d . .
H65 H 0.198580 0.388205 0.248622 0.042 Uiso 1 1 calc R U
C66 C 0.0716(6) 0.3913(6) 0.2006(4) 0.0425(19) Uani 1 1 d . .
H66 H 0.061959 0.333759 0.229333 0.051 Uiso 1 1 calc R U
C67 C 0.0063(6) 0.4414(6) 0.1481(4) 0.0398(19) Uani 1 1 d . .
H67 H -0.048716 0.418905 0.140416 0.048 Uiso 1 1 calc R U
C68 C 0.0207(6) 0.5257(6) 0.1058(4) 0.044(2) Uani 1 1 d . .
H68 H -0.024415 0.560980 0.069174 0.053 Uiso 1 1 calc R U
C69 C 0.0996(5) 0.5569(6) 0.1176(4) 0.0307(16) Uani 1 1 d . .
H69 H 0.110262 0.613357 0.088119 0.037 Uiso 1 1 calc R U
C70 C 0.1661(5) 0.5074(5) 0.1725(3) 0.0235(14) Uani 1 1 d . .
C71 C 0.2500(5) 0.5455(5) 0.1885(3) 0.0234(14) Uani 1 1 d . .
C72 C 0.2319(5) 0.6528(5) 0.1734(3) 0.0278(15) Uani 1 1 d . .
H72 H 0.166855 0.698474 0.154027 0.033 Uiso 1 1 calc R U
C73 C 0.3053(5) 0.6951(5) 0.1856(3) 0.0200(13) Uani 1 1 d . .
C74 C 0.2721(5) 0.8134(5) 0.1798(3) 0.0257(15) Uani 1 1 d . .
C75 C 0.3488(6) 0.8533(6) 0.1884(4) 0.0374(18) Uani 1 1 d . .
H75 H 0.420784 0.806696 0.194266 0.045 Uiso 1 1 calc R U
C76 C 0.3217(7) 0.9605(6) 0.1886(4) 0.0420(19) Uani 1 1 d . .
H76 H 0.375144 0.987087 0.192983 0.050 Uiso 1 1 calc R U
C77 C 0.2165(7) 1.0278(6) 0.1823(4) 0.045(2) Uani 1 1 d . .
H77 H 0.197488 1.100908 0.183053 0.054 Uiso 1 1 calc R U
C78 C 0.1393(6) 0.9899(6) 0.1751(4) 0.0402(19) Uani 1 1 d . .
H78 H 0.067298 1.037434 0.170963 0.048 Uiso 1 1 calc R U
C79 C 0.1642(6) 0.8821(5) 0.1737(4) 0.0346(17) Uani 1 1 d . .
H79 H 0.110204 0.856449 0.168814 0.041 Uiso 1 1 calc R U
C80 C 0.3927(8) 0.2578(10) 0.1405(7) 0.116(6) Uani 1 1 d . .
H80A H 0.430630 0.183092 0.135872 0.174 Uiso 1 1 calc R U
H80B H 0.388581 0.298382 0.094789 0.174 Uiso 1 1 calc R U
H80C H 0.320145 0.269785 0.161329 0.174 Uiso 1 1 calc R U

loop_
_atom_site_aniso_label
_atom_site_aniso_U_11
_atom_site_aniso_U_22
_atom_site_aniso_U_33
_atom_site_aniso_U_23
_atom_site_aniso_U_13
_atom_site_aniso_U_12
Yb1 0.01907(18) 0.02303(19) 0.0344(2) -0.01056(13) -0.00160(13) -0.00493(13)
Yb2 0.01977(18) 0.01801(18) 0.02464(19) -0.00147(12) -0.00114(12) -0.00454(12)
O1 0.037(3) 0.023(3) 0.037(3) -0.005(2) 0.004(2) -0.016(2)
O2 0.025(2) 0.019(2) 0.027(2) -0.0025(19) -0.0005(19) -0.007(2)
O3 0.020(2) 0.021(2) 0.030(3) -0.0013(19) 0.0018(19) -0.0072(19)
O4 0.032(3) 0.037(3) 0.032(3) -0.006(2) 0.006(2) -0.009(2)
O5 0.028(2) 0.026(3) 0.030(3) -0.010(2) 0.000(2) -0.011(2)
O6 0.023(2) 0.029(3) 0.037(3) -0.015(2) 0.000(2) -0.006(2)
O7 0.019(2) 0.034(3) 0.041(3) -0.012(2) -0.003(2) -0.009(2)
O8 0.023(3) 0.031(3) 0.046(3) 0.001(2) -0.004(2) -0.009(2)
O9 0.027(3) 0.026(3) 0.033(3) -0.003(2) 0.002(2) -0.006(2)
O10 0.029(3) 0.029(3) 0.027(3) -0.003(2) 0.004(2) -0.007(2)
O11 0.029(3) 0.020(2) 0.032(3) -0.001(2) -0.005(2) -0.007(2)
O12 0.022(2) 0.025(3) 0.030(3) 0.005(2) -0.0024(19) -0.007(2)
O13 0.025(3) 0.027(3) 0.046(3) -0.016(2) -0.007(2) -0.001(2)
N1 0.041(3) 0.021(3) 0.026(3) -0.001(2) -0.011(3) -0.012(3)
N2 0.033(3) 0.031(3) 0.041(4) 0.002(3) -0.002(3) -0.020(3)
C1 0.064(6) 0.041(5) 0.048(5) -0.015(4) 0.009(4) -0.032(5)
C2 0.025(4) 0.022(4) 0.031(4) -0.002(3) 0.000(3) -0.005(3)
C3 0.039(4) 0.025(4) 0.046(5) 0.003(3) -0.016(4) -0.009(3)
C4 0.066(6) 0.030(4) 0.049(5) 0.024(4) -0.022(4) -0.021(4)
C5 0.065(6) 0.044(5) 0.030(4) 0.008(4) -0.014(4) -0.024(4)
C6 0.039(4) 0.030(4) 0.039(4) 0.005(3) -0.010(3) -0.021(3)
C7 0.024(3) 0.024(4) 0.027(4) 0.005(3) -0.003(3) -0.002(3)
C8 0.054(5) 0.039(5) 0.033(4) 0.002(3) -0.021(4) -0.023(4)
C9 0.104(8) 0.045(5) 0.034(5) 0.000(4) -0.026(5) -0.045(5)
C10 0.121(9) 0.063(6) 0.047(5) -0.012(5) 0.005(5) -0.074(7)
C11 0.28(2) 0.065(8) 0.066(8) -0.022(6) 0.052(11) -0.092(12)
C12 0.031(4) 0.042(5) 0.045(5) -0.001(4) -0.006(3) -0.017(4)
C13 0.030(4) 0.029(4) 0.030(4) 0.003(3) -0.001(3) 0.001(3)
C14 0.030(4) 0.035(4) 0.049(5) 0.004(4) 0.004(3) -0.013(4)
C15 0.037(5) 0.039(5) 0.061(6) 0.005(4) 0.012(4) -0.013(4)
C16 0.045(5) 0.045(5) 0.030(4) 0.003(4) 0.004(4) -0.002(4)
C17 0.024(4) 0.025(4) 0.040(4) 0.007(3) 0.003(3) -0.002(3)
C18 0.019(3) 0.019(3) 0.026(4) 0.004(3) 0.004(3) 0.005(3)
C19 0.029(4) 0.047(5) 0.042(5) -0.009(4) 0.000(3) 0.000(4)
C20 0.040(4) 0.035(4) 0.040(4) -0.011(3) 0.001(3) -0.011(4)
C21 0.032(4) 0.053(5) 0.060(6) -0.002(4) 0.002(4) -0.024(4)
C22 0.030(4) 0.039(5) 0.048(5) 0.004(4) 0.005(4) -0.005(4)
C23 0.044(5) 0.025(4) 0.037(4) -0.001(3) 0.001(4) -0.005(4)
C24 0.036(4) 0.033(4) 0.037(4) 0.000(3) 0.000(3) -0.014(3)
C25 0.020(3) 0.018(3) 0.034(4) 0.002(3) 0.000(3) -0.006(3)
C26 0.019(3) 0.024(4) 0.029(4) -0.004(3) -0.005(3) -0.003(3)
C27 0.029(4) 0.028(4) 0.035(4) -0.005(3) -0.006(3) -0.005(3)
C28 0.018(3) 0.017(3) 0.034(4) -0.005(3) -0.011(3) 0.004(3)
C29 0.022(3) 0.023(4) 0.033(4) -0.006(3) -0.009(3) 0.000(3)
C30 0.047(5) 0.039(4) 0.028(4) -0.017(3) 0.001(3) -0.015(4)
C31 0.037(4) 0.033(4) 0.046(5) -0.006(3) 0.008(4) -0.021(4)
C32 0.036(4) 0.030(4) 0.051(5) -0.016(4) -0.005(4) -0.009(4)
C33 0.046(5) 0.041(5) 0.034(4) -0.012(3) -0.007(3) -0.019(4)
C34 0.048(5) 0.035(4) 0.025(4) -0.004(3) -0.007(3) -0.016(4)
C35 0.028(4) 0.069(6) 0.065(6) -0.035(5) -0.005(4) -0.017(4)
C36 0.051(6) 0.079(8) 0.105(9) -0.063(7) 0.006(6) -0.029(6)
C37 0.059(6) 0.091(8) 0.062(6) -0.025(6) 0.001(5) -0.053(6)
C38 0.067(6) 0.076(7) 0.057(6) 0.014(5) -0.045(5) -0.038(6)
C39 0.049(5) 0.043(5) 0.057(5) 0.011(4) -0.026(4) -0.024(4)
C40 0.029(4) 0.056(5) 0.022(4) -0.008(3) 0.005(3) -0.023(4)
C41 0.026(4) 0.039(4) 0.023(3) -0.008(3) 0.003(3) -0.019(3)
C42 0.027(4) 0.041(5) 0.040(4) -0.008(3) -0.005(3) -0.015(3)
C43 0.025(4) 0.032(4) 0.027(4) 0.008(3) 0.004(3) -0.011(3)
C44 0.025(4) 0.033(4) 0.031(4) -0.001(3) 0.005(3) -0.009(3)
C45 0.027(4) 0.038(4) 0.045(5) 0.004(4) 0.002(3) -0.013(3)
C46 0.032(4) 0.039(5) 0.043(5) 0.005(4) -0.003(4) 0.007(4)
C47 0.037(4) 0.029(4) 0.043(5) 0.001(3) 0.010(4) -0.007(4)
C48 0.054(5) 0.038(5) 0.045(5) -0.002(4) -0.001(4) -0.011(4)
C49 0.045(5) 0.032(4) 0.042(5) -0.002(3) -0.004(4) -0.011(4)
C50 0.028(4) 0.031(4) 0.062(5) 0.010(4) 0.005(4) -0.016(3)
C51 0.049(5) 0.032(5) 0.075(7) 0.011(4) -0.008(5) -0.013(4)
C52 0.086(7) 0.061(6) 0.043(5) 0.011(4) 0.002(5) -0.052(6)
C53 0.085(7) 0.082(8) 0.047(5) -0.015(5) 0.037(5) -0.060(7)
C54 0.067(6) 0.044(5) 0.042(5) -0.013(4) 0.026(4) -0.033(5)
C55 0.032(4) 0.036(4) 0.028(4) -0.001(3) -0.005(3) -0.013(3)
C56 0.018(3) 0.028(4) 0.030(4) 0.006(3) -0.007(3) -0.009(3)
C57 0.030(4) 0.031(4) 0.030(4) -0.006(3) 0.004(3) -0.007(3)
C58 0.022(3) 0.031(4) 0.024(4) -0.003(3) -0.007(3) 0.001(3)
C59 0.024(3) 0.026(4) 0.028(4) -0.009(3) -0.006(3) -0.003(3)
C60 0.035(4) 0.026(4) 0.048(5) -0.007(3) 0.012(4) -0.002(3)
C61 0.052(5) 0.031(5) 0.043(5) -0.013(4) 0.015(4) 0.002(4)
C62 0.045(5) 0.028(4) 0.054(5) -0.014(4) -0.003(4) 0.005(4)
C63 0.037(4) 0.026(4) 0.039(4) 0.008(3) -0.009(3) 0.000(3)
C64 0.037(4) 0.023(4) 0.029(4) -0.002(3) -0.006(3) -0.008(3)
C65 0.031(4) 0.031(4) 0.039(4) -0.003(3) -0.005(3) -0.007(3)
C66 0.043(5) 0.036(5) 0.055(5) 0.000(4) 0.003(4) -0.027(4)
C67 0.035(4) 0.039(5) 0.053(5) -0.012(4) -0.001(4) -0.021(4)
C68 0.039(5) 0.038(5) 0.049(5) -0.008(4) -0.009(4) -0.006(4)
C69 0.021(3) 0.031(4) 0.043(4) -0.004(3) -0.003(3) -0.012(3)
C70 0.022(3) 0.025(4) 0.025(3) -0.009(3) 0.001(3) -0.009(3)
C71 0.016(3) 0.022(3) 0.030(4) 0.002(3) 0.001(3) -0.008(3)
C72 0.022(3) 0.031(4) 0.028(4) -0.007(3) -0.003(3) -0.005(3)
C73 0.022(3) 0.022(3) 0.012(3) 0.005(2) -0.001(2) -0.006(3)
C74 0.030(4) 0.026(4) 0.019(3) -0.001(3) 0.001(3) -0.010(3)
C75 0.047(5) 0.032(4) 0.033(4) 0.008(3) -0.004(3) -0.018(4)
C76 0.058(5) 0.034(5) 0.040(5) 0.001(4) 0.001(4) -0.027(4)
C77 0.072(6) 0.026(4) 0.037(4) -0.001(3) 0.004(4) -0.020(4)
C78 0.042(4) 0.021(4) 0.049(5) 0.009(3) 0.001(4) -0.007(3)
C79 0.038(4) 0.022(4) 0.032(4) 0.000(3) -0.005(3) 0.000(3)
C80 0.043(6) 0.121(11) 0.183(14) -0.122(11) -0.050(7) 0.021(6)

loop_
_atom_type_symbol
_atom_type_description
_atom_type_scat_dispersion_real
_atom_type_scat_dispersion_imag
_atom_type_scat_source
C C 0.0033 0.0016 'International Tables Vol C Tables 4.2.6.8 and 6.1.1.4'
H H 0.0000 0.0000 'International Tables Vol C Tables 4.2.6.8 and 6.1.1.4'
N N 0.0061 0.0033 'International Tables Vol C Tables 4.2.6.8 and 6.1.1.4'
O O 0.0106 0.0060 'International Tables Vol C Tables 4.2.6.8 and 6.1.1.4'
Yb Yb -0.3850 5.5486 'International Tables Vol C Tables 4.2.6.8 and 6.1.1.4'

loop_
_geom_angle_atom_site_label_1
_geom_angle_atom_site_label_2
_geom_angle_atom_site_label_3
_geom_angle
O5 Yb1 O6 76.31(16)
O5 Yb1 O8 83.74(17)
O6 Yb1 O8 73.83(17)
O5 Yb1 O2 144.83(15)
O6 Yb1 O2 138.84(16)
O8 Yb1 O2 104.57(17)
O5 Yb1 O7 76.13(16)
O6 Yb1 O7 138.68(16)
O8 Yb1 O7 73.09(17)
O2 Yb1 O7 73.97(16)
O5 Yb1 O3 90.37(16)
O6 Yb1 O3 130.22(17)
O8 Yb1 O3 153.04(16)
O2 Yb1 O3 66.61(15)
O7 Yb1 O3 79.96(16)
O5 Yb1 O13 124.09(17)
O6 Yb1 O13 71.14(16)
O8 Yb1 O13 126.43(17)
O2 Yb1 O13 78.63(16)
O7 Yb1 O13 150.06(16)
O3 Yb1 O13 78.26(16)
O5 Yb1 O1 147.11(15)
O6 Yb1 O1 82.09(16)
O8 Yb1 O1 66.43(16)
O2 Yb1 O1 61.21(15)
O7 Yb1 O1 106.22(16)
O3 Yb1 O1 122.50(14)
O13 Yb1 O1 69.66(17)
O5 Yb1 C7 145.79(17)
O6 Yb1 C7 128.43(18)
O8 Yb1 C7 82.32(18)
O2 Yb1 C7 22.52(16)
O7 Yb1 C7 69.96(17)
O3 Yb1 C7 88.15(17)
O13 Yb1 C7 88.99(17)
O1 Yb1 C7 46.37(16)
O5 Yb1 Yb2 123.22(12)
O6 Yb1 Yb2 141.10(11)
O8 Yb1 Yb2 135.81(13)
O2 Yb1 Yb2 32.97(11)
O7 Yb1 Yb2 80.16(12)
O3 Yb1 Yb2 34.56(10)
O13 Yb1 Yb2 70.25(11)
O1 Yb1 Yb2 88.97(10)
C7 Yb1 Yb2 55.38(12)
O2 Yb2 O11 91.49(16)
O2 Yb2 O10 138.73(16)
O11 Yb2 O10 99.78(16)
O2 Yb2 O12 148.31(16)
O11 Yb2 O12 72.87(16)
O10 Yb2 O12 72.29(16)
O2 Yb2 O3 67.63(16)
O11 Yb2 O3 82.80(15)
O10 Yb2 O3 152.83(16)
O12 Yb2 O3 82.89(16)
O2 Yb2 O9 72.31(16)
O11 Yb2 O9 75.12(16)
O10 Yb2 O9 72.56(16)
O12 Yb2 O9 126.68(16)
O3 Yb2 O9 133.29(16)
O2 Yb2 N2 107.71(18)
O11 Yb2 N2 141.54(18)
O10 Yb2 N2 87.52(19)
O12 Yb2 N2 73.65(18)
O3 Yb2 N2 74.78(18)
O9 Yb2 N2 141.95(18)
O2 Yb2 N1 74.14(17)
O11 Yb2 N1 154.63(18)
O10 Yb2 N1 79.38(18)
O12 Yb2 N1 129.28(17)
O3 Yb2 N1 109.62(17)
O9 Yb2 N1 80.55(18)
N2 Yb2 N1 63.79(19)
O2 Yb2 Yb1 33.36(11)
O11 Yb2 Yb1 80.75(11)
O10 Yb2 Yb1 171.92(12)
O12 Yb2 Yb1 115.35(12)
O3 Yb2 Yb1 35.21(11)
O9 Yb2 Yb1 99.94(12)
N2 Yb2 Yb1 97.08(14)
N1 Yb2 Yb1 96.66(13)
C2 O1 C1 116.7(6)
C2 O1 Yb1 105.6(4)
C1 O1 Yb1 125.4(4)
C7 O2 Yb2 129.9(4)
C7 O2 Yb1 116.0(4)
Yb2 O2 Yb1 113.67(19)
C18 O3 Yb2 127.7(4)
C18 O3 Yb1 120.9(4)
Yb2 O3 Yb1 110.24(17)
C17 O4 C19 116.6(6)
C26 O5 Yb1 134.9(4)
C28 O6 Yb1 133.2(4)
C41 O7 Yb1 134.6(4)
C43 O8 Yb1 136.7(5)
C56 O9 Yb2 137.6(4)
C58 O10 Yb2 137.0(5)
C71 O11 Yb2 132.8(4)
C73 O12 Yb2 126.8(4)
C80 O13 Yb1 136.8(5)
C80 O13 H13 111.6
Yb1 O13 H13 111.6
C8 N1 C9 118.1(6)
C8 N1 Yb2 127.2(5)
C9 N1 Yb2 114.6(4)
C12 N2 C10 118.4(7)
C12 N2 Yb2 127.7(5)
C10 N2 Yb2 113.9(5)
O1 C1 H1A 109.5
O1 C1 H1B 109.5
H1A C1 H1B 109.5
O1 C1 H1C 109.5
H1A C1 H1C 109.5
H1B C1 H1C 109.5
C3 C2 O1 126.0(6)
C3 C2 C7 122.1(7)
O1 C2 C7 111.9(6)
C4 C3 C2 119.5(7)
C4 C3 H3 120.3
C2 C3 H3 120.3
C5 C4 C3 120.6(7)
C5 C4 H4 119.7
C3 C4 H4 119.7
C4 C5 C6 121.3(8)
C4 C5 H5 119.3
C6 C5 H5 119.3
C7 C6 C5 118.6(7)
C7 C6 C8 122.7(7)
C5 C6 C8 118.6(7)
O2 C7 C2 117.9(6)
O2 C7 C6 124.1(6)
C2 C7 C6 118.0(6)
O2 C7 Yb1 41.5(3)
C2 C7 Yb1 85.7(4)
C6 C7 Yb1 143.1(5)
N1 C8 C6 127.4(7)
N1 C8 H8 116.3
C6 C8 H8 116.3
N1 C9 C10 111.8(6)
N1 C9 H9A 109.3
C10 C9 H9A 109.3
N1 C9 H9B 109.3
C10 C9 H9B 109.3
H9A C9 H9B 107.9
C11 C10 N2 124.8(9)
C11 C10 C9 121.0(8)
N2 C10 C9 113.3(6)
C11 C10 H10 93.2
N2 C10 H10 93.2
C9 C10 H10 93.2
C10 C11 H11A 109.5
C10 C11 H11B 109.5
H11A C11 H11B 109.5
C10 C11 H11C 109.5
H11A C11 H11C 109.5
H11B C11 H11C 109.5
N2 C12 C13 127.6(7)
N2 C12 H12 116.2
C13 C12 H12 116.2
C18 C13 C14 120.7(7)
C18 C13 C12 123.0(7)
C14 C13 C12 116.2(7)
C15 C14 C13 120.3(8)
C15 C14 H14 119.9
C13 C14 H14 119.9
C14 C15 C16 120.4(7)
C14 C15 H15 119.8
C16 C15 H15 119.8
C17 C16 C15 120.0(8)
C17 C16 H16 120.0
C15 C16 H16 120.0
O4 C17 C16 125.0(7)
O4 C17 C18 114.7(6)
C16 C17 C18 120.3(7)
O3 C18 C13 124.7(6)
O3 C18 C17 117.1(6)
C13 C18 C17 118.2(6)
O4 C19 H19A 109.5
O4 C19 H19B 109.5
H19A C19 H19B 109.5
O4 C19 H19C 109.5
H19A C19 H19C 109.5
H19B C19 H19C 109.5
C21 C20 C25 120.3(7)
C21 C20 H20 119.9
C25 C20 H20 119.9
C22 C21 C20 120.6(8)
C22 C21 H21 119.7
C20 C21 H21 119.7
C23 C22 C21 120.4(7)
C23 C22 H22 119.8
C21 C22 H22 119.8
C22 C23 C24 119.6(7)
C22 C23 H23 120.2
C24 C23 H23 120.2
C25 C24 C23 120.8(7)
C25 C24 H24 119.6
C23 C24 H24 119.6
C20 C25 C24 118.4(6)
C20 C25 C26 120.1(6)
C24 C25 C26 121.6(6)
O5 C26 C27 124.4(6)
O5 C26 C25 115.3(6)
C27 C26 C25 120.3(6)
C28 C27 C26 125.2(7)
C28 C27 H27 117.4
C26 C27 H27 117.4
O6 C28 C27 125.3(6)
O6 C28 C29 115.4(6)
C27 C28 C29 119.3(6)
C34 C29 C30 118.5(6)
C34 C29 C28 121.5(7)
C30 C29 C28 120.0(6)
C31 C30 C29 120.9(7)
C31 C30 H30 119.6
C29 C30 H30 119.6
C30 C31 C32 120.5(7)
C30 C31 H31 119.8
C32 C31 H31 119.8
C31 C32 C33 119.3(7)
C31 C32 H32 120.3
C33 C32 H32 120.3
C34 C33 C32 119.8(7)
C34 C33 H33 120.1
C32 C33 H33 120.1
C29 C34 C33 120.9(7)
C29 C34 H34 119.6
C33 C34 H34 119.6
C40 C35 C36 120.6(8)
C40 C35 H35 119.7
C36 C35 H35 119.7
C37 C36 C35 119.5(9)
C37 C36 H36 120.3
C35 C36 H36 120.3
C38 C37 C36 121.4(8)
C38 C37 H37 119.3
C36 C37 H37 119.3
C37 C38 C39 117.7(8)
C37 C38 H38 121.1
C39 C38 H38 121.1
C40 C39 C38 122.0(8)
C40 C39 H39 119.0
C38 C39 H39 119.0
C35 C40 C39 118.8(7)
C35 C40 C41 118.3(7)
C39 C40 C41 122.8(7)
O7 C41 C42 125.7(6)
O7 C41 C40 115.3(6)
C42 C41 C40 119.0(6)
C41 C42 C43 122.5(7)
C41 C42 H42 118.7
C43 C42 H42 118.7
O8 C43 C42 123.3(7)
O8 C43 C44 116.1(6)
C42 C43 C44 120.5(6)
C49 C44 C45 118.3(7)
C49 C44 C43 117.8(6)
C45 C44 C43 123.9(7)
C46 C45 C44 119.4(8)
C46 C45 H45 120.3
C44 C45 H45 120.3
C47 C46 C45 121.2(7)
C47 C46 H46 119.4
C45 C46 H46 119.4
C46 C47 C48 120.1(8)
C46 C47 H47 119.9
C48 C47 H47 119.9
C49 C48 C47 120.9(8)
C49 C48 H48 119.6
C47 C48 H48 119.6
C48 C49 C44 120.1(8)
C48 C49 H49 120.0
C44 C49 H49 120.0
C55 C50 C51 121.1(7)
C55 C50 H50 119.5
C51 C50 H50 119.5
C52 C51 C50 119.2(8)
C52 C51 H51 120.4
C50 C51 H51 120.4
C53 C52 C51 121.4(8)
C53 C52 H52 119.3
C51 C52 H52 119.3
C52 C53 C54 119.6(8)
C52 C53 H53 120.2
C54 C53 H53 120.2
C53 C54 C55 120.5(8)
C53 C54 H54 119.7
C55 C54 H54 119.7
C50 C55 C54 118.1(7)
C50 C55 C56 119.7(6)
C54 C55 C56 122.2(7)
O9 C56 C57 122.7(6)
O9 C56 C55 116.6(6)
C57 C56 C55 120.6(6)
C58 C57 C56 124.5(6)
C58 C57 H57 117.7
C56 C57 H57 117.7
O10 C58 C57 125.0(7)
O10 C58 C59 115.0(6)
C57 C58 C59 119.9(6)
C64 C59 C60 119.0(6)
C64 C59 C58 118.1(6)
C60 C59 C58 122.9(6)
C61 C60 C59 119.5(7)
C61 C60 H60 120.2
C59 C60 H60 120.2
C62 C61 C60 120.6(7)
C62 C61 H61 119.7
C60 C61 H61 119.7
C61 C62 C63 121.0(7)
C61 C62 H62 119.5
C63 C62 H62 119.5
C62 C63 C64 119.1(7)
C62 C63 H63 120.4
C64 C63 H63 120.4
C59 C64 C63 120.7(7)
C59 C64 H64 119.7
C63 C64 H64 119.7
C70 C65 C66 120.3(7)
C70 C65 H65 119.9
C66 C65 H65 119.9
C67 C66 C65 120.4(7)
C67 C66 H66 119.8
C65 C66 H66 119.8
C66 C67 C68 119.8(7)
C66 C67 H67 120.1
C68 C67 H67 120.1
C69 C68 C67 119.3(8)
C69 C68 H68 120.3
C67 C68 H68 120.3
C68 C69 C70 121.5(7)
C68 C69 H69 119.2
C70 C69 H69 119.2
C65 C70 C69 118.6(6)
C65 C70 C71 119.5(6)
C69 C70 C71 121.9(6)
O11 C71 C72 124.0(6)
O11 C71 C70 117.1(6)
C72 C71 C70 118.7(6)
C73 C72 C71 122.9(6)
C73 C72 H72 118.6
C71 C72 H72 118.6
O12 C73 C72 124.5(6)
O12 C73 C74 116.0(6)
C72 C73 C74 119.6(6)
C75 C74 C79 119.6(7)
C75 C74 C73 118.2(6)
C79 C74 C73 121.8(6)
C76 C75 C74 121.0(7)
C76 C75 H75 119.5
C74 C75 H75 119.5
C77 C76 C75 119.5(8)
C77 C76 H76 120.3
C75 C76 H76 120.3
C78 C77 C76 120.4(7)
C78 C77 H77 119.8
C76 C77 H77 119.8
C77 C78 C79 121.6(7)
C77 C78 H78 119.2
C79 C78 H78 119.2
C78 C79 C74 117.8(7)
C78 C79 H79 121.1
C74 C79 H79 121.1
O13 C80 H80A 109.5
O13 C80 H80B 109.5
H80A C80 H80B 109.5
O13 C80 H80C 109.5
H80A C80 H80C 109.5
H80B C80 H80C 109.5

loop_
_geom_bond_atom_site_label_1
_geom_bond_atom_site_label_2
_geom_bond_distance
Yb1 O5 2.238(4)
Yb1 O6 2.260(4)
Yb1 O8 2.264(5)
Yb1 O2 2.300(4)
Yb1 O7 2.302(4)
Yb1 O3 2.354(4)
Yb1 O13 2.399(5)
Yb1 O1 2.678(5)
Yb1 C7 3.121(7)
Yb2 O2 2.277(4)
Yb2 O11 2.298(4)
Yb2 O10 2.302(5)
Yb2 O12 2.315(4)
Yb2 O3 2.316(4)
Yb2 O9 2.327(5)
Yb2 N2 2.456(6)
Yb2 N1 2.468(5)
O1 C2 1.383(8)
O1 C1 1.457(8)
O2 C7 1.330(8)
O3 C18 1.338(8)
O4 C17 1.375(9)
O4 C19 1.433(8)
O5 C26 1.272(8)
O6 C28 1.275(8)
O7 C41 1.264(8)
O8 C43 1.266(8)
O9 C56 1.276(8)
O10 C58 1.275(8)
O11 C71 1.281(8)
O12 C73 1.272(7)
O13 C80 1.354(10)
O13 H13 0.9500
N1 C8 1.283(9)
N1 C9 1.458(9)
N2 C12 1.275(9)
N2 C10 1.455(10)
C1 H1A 0.9800
C1 H1B 0.9800
C1 H1C 0.9800
C2 C3 1.382(10)
C2 C7 1.416(9)
C3 C4 1.378(11)
C3 H3 0.9500
C4 C5 1.375(11)
C4 H4 0.9500
C5 C6 1.418(10)
C5 H5 0.9500
C6 C7 1.416(10)
C6 C8 1.442(10)
C8 H8 0.9500
C9 C10 1.485(11)
C9 H9A 0.9900
C9 H9B 0.9900
C10 C11 1.391(12)
C10 H10 1.0000
C11 H11A 0.9800
C11 H11B 0.9800
C11 H11C 0.9800
C12 C13 1.464(10)
C12 H12 0.9500
C13 C18 1.379(10)
C13 C14 1.408(10)
C14 C15 1.372(11)
C14 H14 0.9500
C15 C16 1.394(12)
C15 H15 0.9500
C16 C17 1.380(10)
C16 H16 0.9500
C17 C18 1.441(10)
C19 H19A 0.9800
C19 H19B 0.9800
C19 H19C 0.9800
C20 C21 1.383(10)
C20 C25 1.384(10)
C20 H20 0.9500
C21 C22 1.379(11)
C21 H21 0.9500
C22 C23 1.356(11)
C22 H22 0.9500
C23 C24 1.400(10)
C23 H23 0.9500
C24 C25 1.394(9)
C24 H24 0.9500
C25 C26 1.521(9)
C26 C27 1.381(9)
C27 C28 1.377(10)
C27 H27 0.9500
C28 C29 1.516(9)
C29 C34 1.384(9)
C29 C30 1.394(10)
C30 C31 1.368(10)
C30 H30 0.9500
C31 C32 1.384(10)
C31 H31 0.9500
C32 C33 1.391(11)
C32 H32 0.9500
C33 C34 1.384(10)
C33 H33 0.9500
C34 H34 0.9500
C35 C40 1.363(11)
C35 C36 1.405(11)
C35 H35 0.9500
C36 C37 1.375(14)
C36 H36 0.9500
C37 C38 1.371(14)
C37 H37 0.9500
C38 C39 1.406(11)
C38 H38 0.9500
C39 C40 1.377(10)
C39 H39 0.9500
C40 C41 1.535(9)
C41 C42 1.402(10)
C42 C43 1.404(10)
C42 H42 0.9500
C43 C44 1.500(10)
C44 C49 1.410(10)
C44 C45 1.410(10)
C45 C46 1.399(11)
C45 H45 0.9500
C46 C47 1.351(12)
C46 H46 0.9500
C47 C48 1.381(11)
C47 H47 0.9500
C48 C49 1.376(11)
C48 H48 0.9500
C49 H49 0.9500
C50 C55 1.385(10)
C50 C51 1.410(11)
C50 H50 0.9500
C51 C52 1.374(12)
C51 H51 0.9500
C52 C53 1.366(13)
C52 H52 0.9500
C53 C54 1.404(11)
C53 H53 0.9500
C54 C55 1.409(10)
C54 H54 0.9500
C55 C56 1.490(9)
C56 C57 1.407(9)
C57 C58 1.379(10)
C57 H57 0.9500
C58 C59 1.528(9)
C59 C64 1.385(10)
C59 C60 1.414(10)
C60 C61 1.385(10)
C60 H60 0.9500
C61 C62 1.362(11)
C61 H61 0.9500
C62 C63 1.388(11)
C62 H62 0.9500
C63 C64 1.394(10)
C63 H63 0.9500
C64 H64 0.9500
C65 C70 1.356(10)
C65 C66 1.400(10)
C65 H65 0.9500
C66 C67 1.364(11)
C66 H66 0.9500
C67 C68 1.393(11)
C67 H67 0.9500
C68 C69 1.356(10)
C68 H68 0.9500
C69 C70 1.408(9)
C69 H69 0.9500
C70 C71 1.511(9)
C71 C72 1.406(9)
C72 C73 1.398(9)
C72 H72 0.9500
C73 C74 1.520(9)
C74 C75 1.394(10)
C74 C79 1.414(9)
C75 C76 1.393(10)
C75 H75 0.9500
C76 C77 1.380(12)
C76 H76 0.9500
C77 C78 1.373(11)
C77 H77 0.9500
C78 C79 1.409(10)
C78 H78 0.9500
C79 H79 0.9500
C80 H80A 0.9800
C80 H80B 0.9800
C80 H80C 0.9800

loop_
_geom_hbond_atom_site_label_D
_geom_hbond_atom_site_label_H
_geom_hbond_atom_site_label_A
_geom_hbond_distance_DH
_geom_hbond_distance_HA
_geom_hbond_distance_DA
_geom_hbond_angle_DHA
_geom_hbond_publ_flag
C80 H80A O6 0.98 2.39 2.921(10) 113.7 yes
O13 H13 O11 0.95 1.77 2.668(6) 156.7 yes

loop_
_geom_torsion_atom_site_label_1
_geom_torsion_atom_site_label_2
_geom_torsion_atom_site_label_3
_geom_torsion_atom_site_label_4
_geom_torsion
C1 O1 C2 C3 0.1(10)
Yb1 O1 C2 C3 -144.4(6)
C1 O1 C2 C7 179.3(6)
Yb1 O1 C2 C7 34.8(6)
O1 C2 C3 C4 178.6(7)
C7 C2 C3 C4 -0.5(11)
C2 C3 C4 C5 0.9(13)
C3 C4 C5 C6 -1.6(14)
C4 C5 C6 C7 1.8(13)
C4 C5 C6 C8 -175.1(8)
Yb2 O2 C7 C2 145.1(5)
Yb1 O2 C7 C2 -43.4(7)
Yb2 O2 C7 C6 -37.8(9)
Yb1 O2 C7 C6 133.8(6)
Yb2 O2 C7 Yb1 -171.5(7)
C3 C2 C7 O2 178.1(6)
O1 C2 C7 O2 -1.1(9)
C3 C2 C7 C6 0.8(10)
O1 C2 C7 C6 -178.4(6)
C3 C2 C7 Yb1 151.0(6)
O1 C2 C7 Yb1 -28.2(5)
C5 C6 C7 O2 -178.6(7)
C8 C6 C7 O2 -1.8(11)
C5 C6 C7 C2 -1.4(11)
C8 C6 C7 C2 175.4(7)
C5 C6 C7 Yb1 -125.8(8)
C8 C6 C7 Yb1 51.0(12)
C9 N1 C8 C6 -178.2(8)
Yb2 N1 C8 C6 5.3(12)
C7 C6 C8 N1 17.0(13)
C5 C6 C8 N1 -166.3(8)
C8 N1 C9 C10 148.8(9)
Yb2 N1 C9 C10 -34.3(10)
C12 N2 C10 C11 47.9(17)
Yb2 N2 C10 C11 -132.3(13)
C12 N2 C10 C9 -143.1(9)
Yb2 N2 C10 C9 36.6(11)
N1 C9 C10 C11 168.0(13)
N1 C9 C10 N2 -1.5(13)
C10 N2 C12 C13 -177.9(8)
Yb2 N2 C12 C13 2.4(12)
N2 C12 C13 C18 -18.7(12)
N2 C12 C13 C14 164.5(8)
C18 C13 C14 C15 3.1(11)
C12 C13 C14 C15 -180.0(7)
C13 C14 C15 C16 0.2(12)
C14 C15 C16 C17 -2.4(12)
C19 O4 C17 C16 2.7(10)
C19 O4 C17 C18 -177.2(6)
C15 C16 C17 O4 -178.7(7)
C15 C16 C17 C18 1.2(11)
Yb2 O3 C18 C13 42.2(9)
Yb1 O3 C18 C13 -124.3(6)
Yb2 O3 C18 C17 -141.0(5)
Yb1 O3 C18 C17 52.5(7)
C14 C13 C18 O3 172.5(6)
C12 C13 C18 O3 -4.2(11)
C14 C13 C18 C17 -4.2(10)
C12 C13 C18 C17 179.1(6)
O4 C17 C18 O3 5.0(8)
C16 C17 C18 O3 -174.9(6)
O4 C17 C18 C13 -178.0(6)
C16 C17 C18 C13 2.1(10)
C25 C20 C21 C22 1.2(12)
C20 C21 C22 C23 -0.2(13)
C21 C22 C23 C24 -1.4(12)
C22 C23 C24 C25 2.0(11)
C21 C20 C25 C24 -0.6(11)
C21 C20 C25 C26 177.6(7)
C23 C24 C25 C20 -0.9(11)
C23 C24 C25 C26 -179.1(6)
Yb1 O5 C26 C27 4.4(10)
Yb1 O5 C26 C25 -177.3(4)
C20 C25 C26 O5 17.7(9)
C24 C25 C26 O5 -164.2(6)
C20 C25 C26 C27 -163.9(7)
C24 C25 C26 C27 14.2(10)
O5 C26 C27 C28 2.2(11)
C25 C26 C27 C28 -176.1(6)
Yb1 O6 C28 C27 -7.9(10)
Yb1 O6 C28 C29 170.5(4)
C26 C27 C28 O6 -0.3(11)
C26 C27 C28 C29 -178.6(6)
O6 C28 C29 C34 140.8(7)
C27 C28 C29 C34 -40.7(9)
O6 C28 C29 C30 -40.6(9)
C27 C28 C29 C30 137.9(7)
C34 C29 C30 C31 2.0(11)
C28 C29 C30 C31 -176.6(7)
C29 C30 C31 C32 -2.8(12)
C30 C31 C32 C33 0.8(12)
C31 C32 C33 C34 1.9(11)
C30 C29 C34 C33 0.7(11)
C28 C29 C34 C33 179.3(6)
C32 C33 C34 C29 -2.6(12)
C40 C35 C36 C37 -2.4(15)
C35 C36 C37 C38 2.4(16)
C36 C37 C38 C39 -1.8(15)
C37 C38 C39 C40 1.3(14)
C36 C35 C40 C39 1.9(13)
C36 C35 C40 C41 179.5(8)
C38 C39 C40 C35 -1.3(13)
C38 C39 C40 C41 -178.9(8)
Yb1 O7 C41 C42 -7.9(11)
Yb1 O7 C41 C40 172.8(4)
C35 C40 C41 O7 7.2(10)
C39 C40 C41 O7 -175.2(7)
C35 C40 C41 C42 -172.1(7)
C39 C40 C41 C42 5.4(10)
O7 C41 C42 C43 -6.6(11)
C40 C41 C42 C43 172.7(6)
Yb1 O8 C43 C42 19.7(11)
Yb1 O8 C43 C44 -158.7(5)
C41 C42 C43 O8 1.3(11)
C41 C42 C43 C44 179.7(6)
O8 C43 C44 C49 12.1(9)
C42 C43 C44 C49 -166.4(7)
O8 C43 C44 C45 -167.0(6)
C42 C43 C44 C45 14.6(10)
C49 C44 C45 C46 1.2(11)
C43 C44 C45 C46 -179.7(6)
C44 C45 C46 C47 0.7(12)
C45 C46 C47 C48 -1.3(12)
C46 C47 C48 C49 -0.2(12)
C47 C48 C49 C44 2.2(12)
C45 C44 C49 C48 -2.7(11)
C43 C44 C49 C48 178.2(7)
C55 C50 C51 C52 -1.2(13)
C50 C51 C52 C53 3.5(15)
C51 C52 C53 C54 -3.1(16)
C52 C53 C54 C55 0.5(15)
C51 C50 C55 C54 -1.2(12)
C51 C50 C55 C56 177.7(7)
C53 C54 C55 C50 1.6(13)
C53 C54 C55 C56 -177.3(8)
Yb2 O9 C56 C57 6.7(10)
Yb2 O9 C56 C55 -170.5(4)
C50 C55 C56 O9 13.5(10)
C54 C55 C56 O9 -167.5(7)
C50 C55 C56 C57 -163.8(7)
C54 C55 C56 C57 15.2(10)
O9 C56 C57 C58 2.4(11)
C55 C56 C57 C58 179.5(6)
Yb2 O10 C58 C57 -1.1(11)
Yb2 O10 C58 C59 175.6(4)
C56 C57 C58 O10 -5.1(11)
C56 C57 C58 C59 178.4(6)
O10 C58 C59 C64 11.4(9)
C57 C58 C59 C64 -171.7(6)
O10 C58 C59 C60 -167.1(6)
C57 C58 C59 C60 9.7(10)
C64 C59 C60 C61 -2.1(11)
C58 C59 C60 C61 176.5(7)
C59 C60 C61 C62 2.9(13)
C60 C61 C62 C63 -2.4(14)
C61 C62 C63 C64 0.9(12)
C60 C59 C64 C63 0.7(10)
C58 C59 C64 C63 -178.0(6)
C62 C63 C64 C59 -0.1(11)
C70 C65 C66 C67 1.1(12)
C65 C66 C67 C68 0.2(12)
C66 C67 C68 C69 0.0(12)
C67 C68 C69 C70 -1.3(11)
C66 C65 C70 C69 -2.4(10)
C66 C65 C70 C71 176.6(6)
C68 C69 C70 C65 2.6(10)
C68 C69 C70 C71 -176.4(6)
Yb2 O11 C71 C72 15.3(10)
Yb2 O11 C71 C70 -160.0(4)
C65 C70 C71 O11 26.7(9)
C69 C70 C71 O11 -154.3(6)
C65 C70 C71 C72 -148.8(7)
C69 C70 C71 C72 30.2(9)
O11 C71 C72 C73 5.6(10)
C70 C71 C72 C73 -179.2(6)
Yb2 O12 C73 C72 -43.6(8)
Yb2 O12 C73 C74 135.4(4)
C71 C72 C73 O12 9.7(10)
C71 C72 C73 C74 -169.3(6)
O12 C73 C74 C75 4.5(9)
C72 C73 C74 C75 -176.4(6)
O12 C73 C74 C79 -168.4(6)
C72 C73 C74 C79 10.7(9)
C79 C74 C75 C76 -2.4(11)
C73 C74 C75 C76 -175.4(6)
C74 C75 C76 C77 2.1(11)
C75 C76 C77 C78 -0.8(12)
C76 C77 C78 C79 -0.1(12)
C77 C78 C79 C74 -0.2(11)
C75 C74 C79 C78 1.4(10)
C73 C74 C79 C78 174.2(6)
